data_2219736
loop_
_publ_author_name
'Lechner, Marie-Charlotte'
'Aubert, Emmanuel'
'Guichard, Gilles'
'Didierjean, Claude'

_publ_section_title
;
 <i>tert</i>-Butyl 3-oxo-2-oxa-5-azabicyclo[2.2.1]heptane-5-carboxylate
;
_journal_coeditor_code WW2125
_journal_issue 10
_journal_name_full 'Acta Crystallographica Section E'
_journal_page_first o2039
_journal_paper_doi 10.1107/S1600536808030651
_journal_volume 64
_journal_year 2008
_chemical_formula_iupac 'C10 H15 N1 O4'
_chemical_formula_moiety 'C10 H15 N1 O4'
_chemical_formula_sum 'C10 H15 N O4'
_chemical_formula_weight 213.23
_chemical_name_systematic
;
<i>tert</i>-Butyl 3-oxo-2-oxa-5-azabicyclo[2.2.1]heptane-5-carboxylate
;
_space_group_IT_number 4
_symmetry_cell_setting monoclinic
_symmetry_space_group_name_Hall 'P 2yb'
_symmetry_space_group_name_H-M 'P 1 21 1'
_audit_creation_method 'WinGX routine CIF_UPDATE'
_cell_angle_alpha 90
_cell_angle_beta 100.013(5)
_cell_angle_gamma 90
_cell_formula_units_Z 2
_cell_length_a 6.0710(7)
_cell_length_b 9.3703(11)
_cell_length_c 9.3002(10)
_cell_measurement_reflns_used 11845
_cell_measurement_temperature 100(2)
_cell_measurement_theta_max 26.373
_cell_measurement_theta_min 0.407
_cell_volume 521.00(10)
_computing_cell_refinement 'SCALEPACK (Otwinowski & Minor, 1997)'
_computing_data_collection 'COLLECT (Bruker, 2004)'
_computing_data_reduction
;
DENZO (Otwinowski & Minor, 1997) and SCALEPACK (Otwinowski & Minor,
1997)
;
_computing_molecular_graphics 'ORTEP-3 for Windows (Farrugia, 1997)'
_computing_publication_material 'WinGX (Farrugia, 1999)'
_computing_structure_refinement 'SHELXL97 (Sheldrick, 2008)'
_computing_structure_solution 'SIR92 (Altomare <i>et al.</i>,  1994)'
_diffrn_measured_fraction_theta_full 0.99
_diffrn_measured_fraction_theta_max 0.99
_diffrn_measurement_device_type 'Nonius KappaCCD area-detector'
_diffrn_measurement_method '\w and \f'
_diffrn_radiation_monochromator graphite
_diffrn_radiation_source 'fine-focus sealed tube'
_diffrn_radiation_type 'Mo K\a'
_diffrn_radiation_wavelength 0.7107
_diffrn_reflns_av_R_equivalents 0.066
_diffrn_reflns_limit_h_max 7
_diffrn_reflns_limit_h_min -7
_diffrn_reflns_limit_k_max 11
_diffrn_reflns_limit_k_min -11
_diffrn_reflns_limit_l_max 11
_diffrn_reflns_limit_l_min -11
_diffrn_reflns_number 5951
_diffrn_reflns_theta_full 26.56
_diffrn_reflns_theta_max 26.56
_diffrn_reflns_theta_min 3.11
_exptl_absorpt_coefficient_mu 0.105
_exptl_absorpt_correction_type none
_exptl_crystal_colour colourless
_exptl_crystal_density_diffrn 1.359
_exptl_crystal_density_method 'not measured'
_exptl_crystal_description prism
_exptl_crystal_F_000 228
_exptl_crystal_size_max 0.3
_exptl_crystal_size_mid 0.2
_exptl_crystal_size_min 0.2
_refine_diff_density_max 0.225
_refine_diff_density_min -0.221
_refine_ls_extinction_method none
_refine_ls_goodness_of_fit_ref 1.202
_refine_ls_hydrogen_treatment constr
_refine_ls_matrix_type full
_refine_ls_number_parameters 139
_refine_ls_number_reflns 1143
_refine_ls_number_restraints 1
_refine_ls_restrained_S_all 1.201
_refine_ls_R_factor_gt 0.0523
_refine_ls_shift/su_max 0
_refine_ls_structure_factor_coef Fsqd
_refine_ls_weighting_details 'calc w = 1/[\s^2^(Fo^2^)+(0.0035P)^2^+0.6362P] where P=(Fo^2^+2Fc^2^)/3'
_refine_ls_weighting_scheme calc
_refine_ls_wR_factor_ref 0.102
_reflns_number_gt 1054
_reflns_number_total 1143
_reflns_threshold_expression I>2\s(I)
_cod_data_source_file ww2125.cif
_cod_data_source_block I
_cod_original_sg_symbol_H-M 'P 21'
_cod_original_formula_sum 'C10 H15 N1 O4'
_cod_database_code 2219736
_cod_database_fobs_code 2219736

loop_
_symmetry_equiv_pos_as_xyz
'x, y, z'
'-x, y+1/2, -z'

loop_
_atom_site_type_symbol
_atom_site_label
_atom_site_fract_x
_atom_site_fract_y
_atom_site_fract_z
_atom_site_U_iso_or_equiv
_atom_site_adp_type
_atom_site_calc_flag
_atom_site_refinement_flags
_atom_site_occupancy
O O1 0.3991(4) 0.3322(3) 0.3133(3) 0.0243(6) Uani d . 1
O O2 0.0303(4) 0.2997(3) 0.2103(3) 0.0280(7) Uani d . 1
O O3 0.3864(4) -0.0967(3) 0.1079(3) 0.0262(7) Uani d . 1
O O4 0.0299(5) -0.1077(3) 0.1467(3) 0.0319(7) Uani d . 1
N N1 0.3137(5) 0.1896(4) 0.1226(4) 0.0230(7) Uani d . 1
C C1 0.3539(7) 0.4316(4) 0.4288(4) 0.0249(9) Uani d . 1
C C2 0.2354(7) 0.5650(4) 0.3607(5) 0.0306(10) Uani d . 1
H H2A 0.3194 0.6052 0.2893 0.046 Uiso calc R 1
H H2B 0.2265 0.6356 0.4372 0.046 Uiso calc R 1
H H2C 0.0842 0.54 0.3117 0.046 Uiso calc R 1
C C3 0.2204(8) 0.3563(5) 0.5297(5) 0.0315(10) Uani d . 1
H H3A 0.075 0.3274 0.4744 0.047 Uiso calc R 1
H H3B 0.1977 0.4212 0.6085 0.047 Uiso calc R 1
H H3C 0.3024 0.2717 0.5715 0.047 Uiso calc R 1
C C4 0.5884(6) 0.4670(4) 0.5062(5) 0.0266(9) Uani d . 1
H H4A 0.6574 0.3816 0.5556 0.04 Uiso calc R 1
H H4B 0.5813 0.5423 0.5784 0.04 Uiso calc R 1
H H4C 0.678 0.5001 0.4347 0.04 Uiso calc R 1
C C5 0.2283(6) 0.2759(4) 0.2159(4) 0.0227(8) Uani d . 1
C C6 0.5472(7) 0.1381(4) 0.1373(5) 0.0250(9) Uani d . 1
H H6A 0.6091 0.1101 0.239 0.03 Uiso calc R 1
H H6B 0.646 0.21 0.1032 0.03 Uiso calc R 1
C C7 0.5098(7) 0.0093(4) 0.0356(4) 0.0265(9) Uani d . 1
H H7 0.648 -0.0281 0.004 0.032 Uiso calc R 1
C C8 0.3299(7) 0.0625(5) -0.0887(4) 0.0259(9) Uani d . 1
H H8A 0.3762 0.1478 -0.1388 0.031 Uiso calc R 1
H H8B 0.273 -0.0127 -0.1603 0.031 Uiso calc R 1
C C9 0.1701(6) 0.0969(4) 0.0167(4) 0.0233(9) Uani d . 1
H H9 0.0204 0.1361 -0.0275 0.028 Uiso calc R 1
C C10 0.1710(7) -0.0459(4) 0.0960(4) 0.0256(9) Uani d . 1

loop_
_atom_site_aniso_label
_atom_site_aniso_U_11
_atom_site_aniso_U_22
_atom_site_aniso_U_33
_atom_site_aniso_U_12
_atom_site_aniso_U_13
_atom_site_aniso_U_23
O1 0.0249(14) 0.0180(14) 0.0299(14) -0.0012(12) 0.0044(12) -0.0053(12)
O2 0.0234(14) 0.0253(16) 0.0352(16) 0.0018(13) 0.0050(12) -0.0054(13)
O3 0.0253(15) 0.0189(14) 0.0349(16) -0.0018(13) 0.0067(12) 0.0007(13)
O4 0.0344(17) 0.0263(16) 0.0359(16) -0.0089(14) 0.0091(13) 0.0022(14)
N1 0.0215(17) 0.0192(17) 0.0275(18) 0.0024(14) 0.0017(14) -0.0023(15)
C1 0.027(2) 0.018(2) 0.031(2) 0.0018(17) 0.0092(17) -0.0050(17)
C2 0.034(2) 0.018(2) 0.039(2) 0.0029(18) 0.0049(19) -0.0017(19)
C3 0.037(2) 0.023(2) 0.035(2) -0.0045(18) 0.0101(19) -0.0047(19)
C4 0.026(2) 0.020(2) 0.034(2) -0.0009(17) 0.0064(17) -0.0039(18)
C5 0.023(2) 0.0157(19) 0.029(2) -0.0012(16) 0.0028(16) 0.0015(16)
C6 0.024(2) 0.021(2) 0.030(2) -0.0009(17) 0.0057(16) -0.0024(17)
C7 0.028(2) 0.022(2) 0.030(2) -0.0006(18) 0.0099(19) -0.0045(18)
C8 0.031(2) 0.019(2) 0.028(2) -0.0005(17) 0.0056(17) -0.0007(18)
C9 0.0238(19) 0.0187(19) 0.027(2) -0.0022(17) 0.0049(17) -0.0039(16)
C10 0.031(2) 0.020(2) 0.025(2) -0.0038(18) 0.0024(17) -0.0047(17)

loop_
_atom_type_symbol
_atom_type_description
_atom_type_scat_dispersion_real
_atom_type_scat_dispersion_imag
_atom_type_scat_source
C C 0.0033 0 'International Tables Vol C Tables 4.2.6.8 and 6.1.1.4'
H H 0 0 'International Tables Vol C Tables 4.2.6.8 and 6.1.1.4'
N N 0.0061 0 'International Tables Vol C Tables 4.2.6.8 and 6.1.1.4'
O O 0.0106 0 'International Tables Vol C Tables 4.2.6.8 and 6.1.1.4'

loop_
_geom_angle_atom_site_label_1
_geom_angle_atom_site_label_2
_geom_angle_atom_site_label_3
_geom_angle
C5 O1 C1 120.7(3)
C10 O3 C7 106.3(3)
C5 N1 C9 122.1(3)
C5 N1 C6 127.1(3)
C9 N1 C6 108.3(3)
O1 C1 C4 101.8(3)
O1 C1 C3 110.0(3)
C4 C1 C3 111.5(4)
O1 C1 C2 110.3(3)
C4 C1 C2 110.7(3)
C3 C1 C2 112.0(3)
C1 C2 H2A 109.5
C1 C2 H2B 109.5
H2A C2 H2B 109.5
C1 C2 H2C 109.5
H2A C2 H2C 109.5
H2B C2 H2C 109.5
C1 C3 H3A 109.5
C1 C3 H3B 109.5
H3A C3 H3B 109.5
C1 C3 H3C 109.5
H3A C3 H3C 109.5
H3B C3 H3C 109.5
C1 C4 H4A 109.5
C1 C4 H4B 109.5
H4A C4 H4B 109.5
C1 C4 H4C 109.5
H4A C4 H4C 109.5
H4B C4 H4C 109.5
O2 C5 N1 124.7(4)
O2 C5 O1 126.3(4)
N1 C5 O1 109.0(3)
N1 C6 C7 99.4(3)
N1 C6 H6A 111.9
C7 C6 H6A 111.9
N1 C6 H6B 111.9
C7 C6 H6B 111.9
H6A C6 H6B 109.6
O3 C7 C6 106.4(3)
O3 C7 C8 102.2(3)
C6 C7 C8 102.7(3)
O3 C7 H7 114.7
C6 C7 H7 114.7
C8 C7 H7 114.7
C9 C8 C7 91.9(3)
C9 C8 H8A 113.3
C7 C8 H8A 113.3
C9 C8 H8B 113.3
C7 C8 H8B 113.3
H8A C8 H8B 110.6
N1 C9 C10 103.9(3)
N1 C9 C8 100.6(3)
C10 C9 C8 100.1(3)
N1 C9 H9 116.5
C10 C9 H9 116.5
C8 C9 H9 116.5
O4 C10 O3 122.4(4)
O4 C10 C9 132.2(4)
O3 C10 C9 105.4(3)

loop_
_geom_bond_atom_site_label_1
_geom_bond_atom_site_label_2
_geom_bond_distance
O1 C5 1.359(5)
O1 C1 1.484(5)
O2 C5 1.215(5)
O3 C10 1.377(5)
O3 C7 1.475(5)
O4 C10 1.196(5)
N1 C5 1.353(5)
N1 C9 1.478(5)
N1 C6 1.481(5)
C1 C4 1.516(5)
C1 C3 1.516(6)
C1 C2 1.524(6)
C2 H2A 0.98
C2 H2B 0.98
C2 H2C 0.98
C3 H3A 0.98
C3 H3B 0.98
C3 H3C 0.98
C4 H4A 0.98
C4 H4B 0.98
C4 H4C 0.98
C6 C7 1.526(6)
C6 H6A 0.99
C6 H6B 0.99
C7 C8 1.529(6)
C7 H7 1
C8 C9 1.528(6)
C8 H8A 0.99
C8 H8B 0.99
C9 C10 1.528(6)
C9 H9 1

loop_
_geom_torsion_atom_site_label_1
_geom_torsion_atom_site_label_2
_geom_torsion_atom_site_label_3
_geom_torsion_atom_site_label_4
_geom_torsion
C5 O1 C1 C4 -178.9(3)
C5 O1 C1 C3 62.7(5)
C5 O1 C1 C2 -61.3(4)
C9 N1 C5 O2 -9.6(6)
C6 N1 C5 O2 -169.3(4)
C9 N1 C5 O1 171.3(3)
C6 N1 C5 O1 11.6(5)
C1 O1 C5 O2 0.9(6)
C1 O1 C5 N1 179.9(3)
C5 N1 C6 C7 159.9(4)
C9 N1 C6 C7 -2.1(4)
C10 O3 C7 C6 73.2(4)
C10 O3 C7 C8 -34.2(4)
N1 C6 C7 O3 -69.0(4)
N1 C6 C7 C8 38.0(4)
O3 C7 C8 C9 53.1(3)
C6 C7 C8 C9 -57.1(3)
C5 N1 C9 C10 -93.9(4)
C6 N1 C9 C10 69.1(4)
C5 N1 C9 C8 162.7(3)
C6 N1 C9 C8 -34.2(4)
C7 C8 C9 N1 53.9(3)
C7 C8 C9 C10 -52.5(3)
C7 O3 C10 O4 -178.8(4)
C7 O3 C10 C9 -1.3(4)
N1 C9 C10 O4 109.5(5)
C8 C9 C10 O4 -146.8(4)
N1 C9 C10 O3 -67.7(3)
C8 C9 C10 O3 36.1(4)

loop_
_cod_related_entry_id
_cod_related_entry_database
_cod_related_entry_code
1 ChemSpider 9427879
